data_8101422
loop_
_publ_author_name
'Graia, Mohsen'
'Driss, Ahmed'
'Jouini, Tahar'

_publ_section_title
;
Crystal structure of sodium calcium cyclo-tetraarsenate(V), CaNa~2~As~4~O~12~
;
_journal_issue 1
_journal_name_full 'Zeitschrift f\"ur Kristallographie - New Crystal Structures'
_journal_page_first 1
_journal_page_last 2
_journal_volume 214
_journal_year 1999
_chemical_formula_moiety 'As4 Ca Na2 O12'
_chemical_formula_structural 'Ca Na2 As4 O12'
_chemical_formula_sum 'As4 Ca Na2 O12'
_chemical_formula_weight 577.74
_space_group_IT_number 125
_symmetry_cell_setting tetragonal
_symmetry_space_group_name_Hall '-P 4a 2b'
_symmetry_space_group_name_H-M 'P 4/n b m :2'
_cell_angle_alpha 90.00
_cell_angle_beta 90.00
_cell_angle_gamma 90.00
_cell_formula_units_Z 2
_cell_length_a 9.936(2)
_cell_length_b 9.936(2)
_cell_length_c 5.1632(6)
_cell_measurement_temperature 293(2)
_cell_volume 509.7(2)
_diffrn_ambient_temperature 293(2)
_exptl_crystal_density_diffrn 3.764
_refine_ls_R_factor_obs 0.0257
_refine_ls_wR_factor_obs 0.0496
_cod_original_sg_symbol_Hall 'P 4 2 -1ab'
_cod_original_sg_symbol_H-M 'P 4/n b m'
_cod_database_code 8101422

loop_
_symmetry_equiv_pos_as_xyz
'x, y, z'
'-x+1/2, -y+1/2, z'
'-y+1/2, x, z'
'y, -x+1/2, z'
'-x+1/2, y, -z'
'x, -y+1/2, -z'
'y, x, -z'
'-y+1/2, -x+1/2, -z'
'-x, -y, -z'
'x-1/2, y-1/2, -z'
'y-1/2, -x, -z'
'-y, x-1/2, -z'
'x-1/2, -y, z'
'-x, y-1/2, z'
'-y, -x, z'
'y-1/2, x-1/2, z'

loop_
_atom_site_aniso_label
_atom_site_aniso_U_11
_atom_site_aniso_U_22
_atom_site_aniso_U_33
_atom_site_aniso_U_23
_atom_site_aniso_U_13
_atom_site_aniso_U_12
As 0.0094(3) 0.0098(3) 0.0075(3) 0.0010(3) 0.000 0.000
Ca 0.0109(6) 0.0109(6) 0.0104(10) 0.000 0.000 0.000
Na 0.021(1) 0.021(1) 0.012(2) 0.001(1) -0.001(1) -0.009(1)
O(E) 0.016(1) 0.013(1) 0.010(1) 0.004(1) -0.002(1) -0.003(1)
O(L) 0.016(1) 0.016(1) 0.014(2) 0.001(1) -0.001(1) -0.005(2)

loop_
_atom_site_label
_atom_site_type_symbol
_atom_site_fract_x
_atom_site_fract_y
_atom_site_fract_z
_atom_site_U_iso_or_equiv
_atom_site_thermal_displace_type
_atom_site_occupancy
_atom_site_calc_flag
_atom_site_refinement_flags
_atom_site_disorder_group
As As 0.02340(5) -0.2500 0.5000 0.0089(2) Uani 1 d S .
Ca Ca 0.2500 0.2500 0.0000 0.0108(4) Uani 1 d S .
Na Na 0.0000 0.0000 0.0000 0.0181(7) Uani 1 d S .
O(E) O -0.0543(3) -0.1786(3) 0.2587(6) 0.0130(6) Uani 1 d . .
O(L) O -0.1346(3) 0.1346(3) 0.3544(9) 0.0153(9) Uani 1 d S .

loop_
_geom_bond_atom_site_label_1
_geom_bond_atom_site_label_2
_geom_bond_distance
_geom_bond_site_symmetry_2
_geom_bond_publ_flag
As O(E) 1.629(3) . n
As O(E) 1.629(3) 6_546 n
As O(L) 1.761(2) 9_556 n
As O(L) 1.761(2) 4_545 n
Ca O(E) 2.463(3) 9 n
Ca O(E) 2.463(3) 14_565 n
Ca O(E) 2.463(3) 15 n
Ca O(E) 2.463(3) 11_655 n
Ca O(E) 2.463(3) 12_565 n
Ca O(E) 2.463(3) 16_665 n
Ca O(E) 2.463(3) 13_655 n
Ca O(E) 2.463(3) 10_665 n
Ca Na 3.5129(7) 4 n
Ca Na 3.5129(7) . n
Ca Na 3.5129(7) 2 n
Ca Na 3.5129(7) 3 n
Na O(E) 2.285(3) 7 n
Na O(E) 2.285(3) . n
Na O(E) 2.285(3) 9 n
Na O(E) 2.285(3) 15 n
Na O(L) 2.632(5) . n
Na O(L) 2.632(5) 9 n
Na Ca 3.5129(7) 9 n
O(E) Ca 2.463(3) 9 n
O(L) As 1.761(2) 3_455 n
O(L) As 1.761(2) 9_556 n
